data_7019174
loop_
_publ_author_name
'Lin, Yiji'
'Zou, Fang'
'Wan, Shigang'
'Ouyang, Jie'
'Lin, Lirong'
'Zhang, Hui'

_publ_section_title
;
 Dynamic chiral-at-metal stability of tetrakis(d/l-hfc)Ln(iii) complexes
 capped with an alkali metal cation in solution.
;
_journal_issue 22
_journal_name_full 'Dalton transactions (Cambridge, England : 2003)'
_journal_page_first 6696
_journal_page_last 6706
_journal_paper_doi 10.1039/c2dt30431g
_journal_volume 41
_journal_year 2012
_chemical_formula_sum 'C56 H58 Cs F28 N0 O9 Yb'
_chemical_formula_weight 1712.97
_chemical_name_systematic
;
?
;
_space_group_IT_number 1
_symmetry_cell_setting triclinic
_symmetry_space_group_name_Hall 'P 1'
_symmetry_space_group_name_H-M 'P 1'
_atom_sites_solution_hydrogens geom
_atom_sites_solution_primary direct
_atom_sites_solution_secondary difmap
_audit_creation_method SHELXL-97
_cell_angle_alpha 110.346(13)
_cell_angle_beta 103.275(12)
_cell_angle_gamma 94.979(13)
_cell_formula_units_Z 1
_cell_length_a 10.273(7)
_cell_length_b 13.374(8)
_cell_length_c 13.816(9)
_cell_measurement_reflns_used 2377
_cell_measurement_temperature 298(2)
_cell_measurement_theta_max 19.04
_cell_measurement_theta_min 2.65
_cell_volume 1703.1(19)
_computing_cell_refinement 'Bruker SMART'
_computing_data_collection 'Bruker SMART'
_computing_data_reduction 'Bruker SAINT'
_computing_molecular_graphics 'Bruker SHELXTL'
_computing_publication_material 'Bruker SHELXTL'
_computing_structure_refinement 'SHELXL-97 (Sheldrick, 1997)'
_computing_structure_solution 'SHELXS-97 (Sheldrick, 1990)'
_diffrn_ambient_temperature 298(2)
_diffrn_measured_fraction_theta_full 0.969
_diffrn_measured_fraction_theta_max 0.969
_diffrn_measurement_device_type 'CCD area detector'
_diffrn_measurement_method 'phi and omega scans'
_diffrn_radiation_monochromator graphite
_diffrn_radiation_source 'fine-focus sealed tube'
_diffrn_radiation_type MoK\a
_diffrn_radiation_wavelength 0.71073
_diffrn_reflns_av_R_equivalents 0.0384
_diffrn_reflns_av_sigmaI/netI 0.1364
_diffrn_reflns_limit_h_max 12
_diffrn_reflns_limit_h_min -12
_diffrn_reflns_limit_k_max 13
_diffrn_reflns_limit_k_min -16
_diffrn_reflns_limit_l_max 15
_diffrn_reflns_limit_l_min -17
_diffrn_reflns_number 9227
_diffrn_reflns_theta_full 26.00
_diffrn_reflns_theta_max 26.00
_diffrn_reflns_theta_min 1.64
_exptl_absorpt_coefficient_mu 2.025
_exptl_absorpt_correction_T_max 0.9180
_exptl_absorpt_correction_T_min 0.5590
_exptl_absorpt_correction_type none
_exptl_crystal_density_diffrn 1.670
_exptl_crystal_density_method 'not measured'
_exptl_crystal_F_000 843
_exptl_crystal_size_max 0.33
_exptl_crystal_size_mid 0.07
_exptl_crystal_size_min 0.04
_refine_diff_density_max 1.202
_refine_diff_density_min -1.227
_refine_diff_density_rms 0.114
_refine_ls_abs_structure_details 'Flack H D (1983), Acta Cryst. A39, 876-881'
_refine_ls_abs_structure_Flack 0.021(15)
_refine_ls_extinction_method none
_refine_ls_goodness_of_fit_ref 0.885
_refine_ls_hydrogen_treatment constr
_refine_ls_matrix_type full
_refine_ls_number_parameters 834
_refine_ls_number_reflns 7810
_refine_ls_number_restraints 42
_refine_ls_restrained_S_all 0.884
_refine_ls_R_factor_all 0.1058
_refine_ls_R_factor_gt 0.0699
_refine_ls_shift/su_max 0.083
_refine_ls_shift/su_mean 0.007
_refine_ls_structure_factor_coef Fsqd
_refine_ls_weighting_details 'calc w=1/[\s^2^(Fo^2^)+(0.0858P)^2^+0.0000P] where P=(Fo^2^+2Fc^2^)/3'
_refine_ls_weighting_scheme calc
_refine_ls_wR_factor_gt 0.1601
_refine_ls_wR_factor_ref 0.1767
_reflns_number_gt 4430
_reflns_number_total 7810
_reflns_threshold_expression >2sigma(I)
_cod_data_source_file c2dt30431g.txt
_cod_data_source_block alfa-5
_cod_depositor_comments
;
The following automatic conversions were performed:

'_symmetry_cell_setting' value 'Triclinic' changed to 'triclinic'
according to /home/saulius/struct/CIF-dictionaries/cif_core.dic
dictionary named 'cif_core.dic' version 2.4.1 from 2010-06-29.

Automatic conversion script
Id: cif_fix_values 1715 2011-07-08 13:25:40Z adriana 
;
_cod_original_sg_symbol_H-M P1
_cod_database_code 7019174

loop_
_symmetry_equiv_pos_as_xyz
'x, y, z'

loop_
_atom_site_label
_atom_site_type_symbol
_atom_site_fract_x
_atom_site_fract_y
_atom_site_fract_z
_atom_site_U_iso_or_equiv
_atom_site_adp_type
_atom_site_occupancy
_atom_site_symmetry_multiplicity
_atom_site_calc_flag
_atom_site_refinement_flags
_atom_site_disorder_assembly
_atom_site_disorder_group
C1 C 0.395(2) 0.2320(16) 0.030(2) 0.080(6) Uani 1 1 d . . .
C2 C 0.259(4) 0.227(3) -0.032(2) 0.086(10) Uani 1 1 d . . .
C3 C 0.140(2) 0.176(2) -0.0222(18) 0.079(6) Uani 1 1 d U . .
C4 C 0.012(4) 0.185(4) -0.086(4) 0.151(8) Uani 1 1 d U . .
C7 C 0.642(3) 0.308(2) 0.047(3) 0.115(9) Uani 1 1 d . . .
C8 C 0.505(2) 0.3093(17) 0.0200(18) 0.086(6) Uani 1 1 d U . .
C9 C 0.451(3) 0.4258(18) 0.070(2) 0.101(7) Uani 1 1 d . . .
H9A H 0.4360 0.4333 0.1390 0.121 Uiso 1 1 calc R . .
H9B H 0.5204 0.4860 0.0821 0.121 Uiso 1 1 calc R . .
C10 C 0.329(3) 0.430(2) 0.000(2) 0.114(9) Uani 1 1 d . . .
H10A H 0.3448 0.4796 -0.0345 0.137 Uiso 1 1 calc R . .
H10B H 0.2611 0.4510 0.0383 0.137 Uiso 1 1 calc R . .
C11 C 0.284(3) 0.308(2) -0.0840(19) 0.103(7) Uani 1 1 d U . .
H11 H 0.2159 0.2970 -0.1511 0.124 Uiso 1 1 calc R . .
C12 C 0.436(4) 0.291(2) -0.095(2) 0.103(8) Uani 1 1 d U . .
C13 C 0.419(3) 0.184(3) -0.168(3) 0.134(10) Uani 1 1 d U . .
H13A H 0.3449 0.1713 -0.2304 0.201 Uiso 1 1 calc R . .
H13B H 0.3995 0.1347 -0.1347 0.201 Uiso 1 1 calc R . .
H13C H 0.5009 0.1728 -0.1896 0.201 Uiso 1 1 calc R . .
C14 C 0.481(3) 0.368(3) -0.147(2) 0.135(10) Uani 1 1 d . . .
H14A H 0.4028 0.3764 -0.1953 0.203 Uiso 1 1 calc R . .
H14B H 0.5435 0.3380 -0.1867 0.203 Uiso 1 1 calc R . .
H14C H 0.5249 0.4375 -0.0924 0.203 Uiso 1 1 calc R . .
C15 C 0.324(2) -0.1141(16) -0.0928(17) 0.084(6) Uani 1 1 d D . .
C16 C 0.199(3) -0.186(3) -0.107(3) 0.113(14) Uani 1 1 d D . .
C17 C 0.115(3) -0.170(2) -0.055(3) 0.120(6) Uani 1 1 d . . .
C18 C -0.011(2) -0.254(2) -0.079(3) 0.117(9) Uani 1 1 d . . .
C19 C 0.008(4) -0.329(2) -0.020(2) 0.120(10) Uani 1 1 d D . .
C20 C -0.110(3) -0.414(2) -0.052(3) 0.120(6) Uani 1 1 d DU . .
C21 C 0.537(3) -0.105(2) -0.163(3) 0.134(11) Uani 1 1 d . . .
H21A H 0.5862 -0.0919 -0.0904 0.201 Uiso 1 1 calc R . .
H21B H 0.5342 -0.0372 -0.1721 0.201 Uiso 1 1 calc R . .
H21C H 0.5820 -0.1490 -0.2116 0.201 Uiso 1 1 calc R . .
C22 C 0.395(3) -0.163(2) -0.1867(19) 0.099(7) Uani 1 1 d . . .
C23 C 0.295(4) -0.157(3) -0.287(2) 0.152(12) Uani 1 1 d . . .
H23A H 0.2729 -0.0854 -0.2723 0.182 Uiso 1 1 calc R . .
H23B H 0.3345 -0.1753 -0.3476 0.182 Uiso 1 1 calc R . .
C24 C 0.168(4) -0.242(3) -0.311(3) 0.147(13) Uani 1 1 d . . .
H24A H 0.1525 -0.3006 -0.3808 0.177 Uiso 1 1 calc R . .
H24B H 0.0880 -0.2096 -0.3094 0.177 Uiso 1 1 calc R . .
C25 C 0.208(3) -0.284(2) -0.217(2) 0.120(9) Uani 1 1 d U . .
H25 H 0.1587 -0.3560 -0.2310 0.144 Uiso 1 1 calc R . .
C26 C 0.361(4) -0.277(2) -0.203(3) 0.128(11) Uani 1 1 d U . .
C27 C 0.424(3) -0.304(2) -0.100(2) 0.110(8) Uani 1 1 d U . .
H27A H 0.4277 -0.2432 -0.0363 0.165 Uiso 1 1 calc R . .
H27B H 0.5147 -0.3174 -0.0995 0.165 Uiso 1 1 calc R . .
H27C H 0.3688 -0.3668 -0.1029 0.165 Uiso 1 1 calc R . .
C28 C 0.405(5) -0.357(2) -0.301(3) 0.198(19) Uani 1 1 d . . .
H28A H 0.4171 -0.3216 -0.3487 0.297 Uiso 1 1 calc R . .
H28B H 0.3349 -0.4209 -0.3398 0.297 Uiso 1 1 calc R . .
H28C H 0.4882 -0.3782 -0.2742 0.297 Uiso 1 1 calc R . .
C29 C 0.437(2) -0.1075(17) 0.229(2) 0.073(6) Uani 1 1 d . . .
C30 C 0.353(4) -0.123(3) 0.281(3) 0.101(11) Uani 1 1 d U . .
C31 C 0.233(3) -0.060(2) 0.296(2) 0.114(6) Uani 1 1 d U . .
C32 C 0.134(4) -0.086(3) 0.343(3) 0.135(8) Uani 1 1 d U . .
C33 C 0.142(3) -0.014(2) 0.451(2) 0.114(6) Uani 1 1 d . . .
C34 C 0.140(4) 0.101(3) 0.488(3) 0.135(8) Uani 1 1 d U . .
C35 C 0.673(3) -0.150(2) 0.215(3) 0.129(11) Uani 1 1 d . . .
H35A H 0.7412 -0.1847 0.2452 0.194 Uiso 1 1 calc R . .
H35B H 0.7041 -0.0731 0.2464 0.194 Uiso 1 1 calc R . .
H35C H 0.6586 -0.1757 0.1389 0.194 Uiso 1 1 calc R . .
C36 C 0.559(3) -0.174(2) 0.237(3) 0.148(15) Uani 1 1 d . . .
C37 C 0.478(3) -0.2882(19) 0.190(3) 0.153(14) Uani 1 1 d . . .
H37A H 0.5393 -0.3395 0.1904 0.184 Uiso 1 1 calc R . .
H37B H 0.4271 -0.3054 0.1156 0.184 Uiso 1 1 calc R . .
C38 C 0.367(3) -0.2969(19) 0.267(3) 0.145(13) Uani 1 1 d . . .
H38A H 0.2722 -0.3097 0.2262 0.174 Uiso 1 1 calc R . .
H38B H 0.3816 -0.3521 0.2966 0.174 Uiso 1 1 calc R . .
C39 C 0.411(3) -0.187(2) 0.350(2) 0.114(8) Uani 1 1 d U . .
H39 H 0.3725 -0.1765 0.4101 0.137 Uiso 1 1 calc R . .
C40 C 0.557(4) -0.136(4) 0.385(4) 0.151(16) Uani 1 1 d U . .
C41 C 0.612(4) -0.021(3) 0.462(3) 0.152(15) Uani 1 1 d . . .
H41A H 0.7092 -0.0073 0.4781 0.228 Uiso 1 1 calc R . .
H41B H 0.5861 -0.0098 0.5269 0.228 Uiso 1 1 calc R . .
H41C H 0.5752 0.0273 0.4299 0.228 Uiso 1 1 calc R . .
C42 C 0.653(3) -0.232(3) 0.409(3) 0.19(2) Uani 1 1 d . . .
H42A H 0.7469 -0.2075 0.4185 0.291 Uiso 1 1 calc R . .
H42B H 0.6211 -0.3005 0.3495 0.291 Uiso 1 1 calc R . .
H42C H 0.6423 -0.2412 0.4733 0.291 Uiso 1 1 calc R . .
C43 C 0.5025(19) 0.2424(16) 0.3593(15) 0.073(5) Uani 1 1 d . . .
C44 C 0.409(2) 0.3154(17) 0.3902(18) 0.053(5) Uani 1 1 d . . .
C45 C 0.276(2) 0.2851(15) 0.3240(16) 0.066(5) Uani 1 1 d . . .
C46 C 0.164(3) 0.355(2) 0.355(3) 0.116(11) Uani 1 1 d . . .
C47 C 0.138(4) 0.430(3) 0.281(3) 0.139(7) Uani 1 1 d U . .
C48 C 0.068(4) 0.510(3) 0.316(3) 0.139(7) Uani 1 1 d . . .
C49 C 0.7544(19) 0.2529(19) 0.430(2) 0.101(8) Uani 1 1 d . . .
H49A H 0.7339 0.1751 0.4017 0.152 Uiso 1 1 calc R . .
H49B H 0.8254 0.2786 0.4961 0.152 Uiso 1 1 calc R . .
H49C H 0.7840 0.2765 0.3788 0.152 Uiso 1 1 calc R . .
C50 C 0.633(2) 0.2962(18) 0.4485(17) 0.099(7) Uani 1 1 d . . .
C51 C 0.596(2) 0.291(2) 0.5542(19) 0.103(7) Uani 1 1 d . . .
H51A H 0.5502 0.2187 0.5401 0.123 Uiso 1 1 calc R . .
H51B H 0.6781 0.3098 0.6133 0.123 Uiso 1 1 calc R . .
C52 C 0.508(3) 0.369(2) 0.579(2) 0.106(8) Uani 1 1 d . . .
H52A H 0.5496 0.4279 0.6479 0.127 Uiso 1 1 calc R . .
H52B H 0.4211 0.3351 0.5803 0.127 Uiso 1 1 calc R . .
C53 C 0.490(3) 0.4094(18) 0.4872(18) 0.087(6) Uani 1 1 d . . .
H53 H 0.4535 0.4765 0.4998 0.104 Uiso 1 1 calc R . .
C54 C 0.624(3) 0.4152(19) 0.467(2) 0.091(8) Uani 1 1 d . . .
C55 C 0.625(3) 0.452(3) 0.370(3) 0.126(9) Uani 1 1 d U . .
H55A H 0.5379 0.4257 0.3175 0.189 Uiso 1 1 calc R . .
H55B H 0.6940 0.4236 0.3376 0.189 Uiso 1 1 calc R . .
H55C H 0.6442 0.5301 0.3961 0.189 Uiso 1 1 calc R . .
C56 C 0.736(3) 0.5024(18) 0.562(2) 0.140(12) Uani 1 1 d . . .
H56A H 0.7308 0.4958 0.6283 0.211 Uiso 1 1 calc R . .
H56B H 0.7220 0.5733 0.5650 0.211 Uiso 1 1 calc R . .
H56C H 0.8236 0.4918 0.5519 0.211 Uiso 1 1 calc R . .
Cs1 Cs -0.06740(16) 0.04888(17) 0.13460(18) 0.1064(6) Uani 1 1 d . . .
F1 F -0.081(2) 0.189(2) -0.0221(17) 0.142(7) Uani 1 1 d . A .
F2 F 0.009(2) 0.2821(19) -0.0944(19) 0.162(9) Uani 1 1 d U . .
F3 F -0.060(7) 0.144(3) -0.284(4) 0.40(4) Uani 1 1 d D . .
F4 F -0.205(3) 0.127(4) -0.232(4) 0.33(3) Uani 1 1 d D . .
F8 F -0.1136(17) -0.1954(14) -0.0428(18) 0.156(7) Uani 1 1 d . A .
F9 F -0.060(2) -0.3101(19) -0.192(2) 0.157(8) Uani 1 1 d . . .
F10 F 0.046(3) -0.2757(16) 0.0818(16) 0.213(12) Uani 1 1 d . . .
F11 F 0.083(3) -0.385(2) -0.060(3) 0.237(15) Uani 1 1 d . . .
F12 F -0.215(3) -0.381(3) -0.030(5) 0.37(3) Uani 1 1 d . . .
F13 F -0.144(5) -0.477(3) -0.148(3) 0.31(2) Uani 1 1 d . . .
F14 F -0.087(3) -0.484(2) -0.002(2) 0.228(12) Uani 1 1 d U . .
F15 F 0.010(2) -0.0891(19) 0.2848(17) 0.146(7) Uani 1 1 d . A .
F16 F 0.127(2) -0.177(2) 0.361(2) 0.169(9) Uani 1 1 d . . .
F17 F 0.263(3) -0.015(2) 0.5222(17) 0.202(11) Uani 1 1 d . . .
F18 F 0.032(3) -0.037(2) 0.505(2) 0.242(13) Uani 1 1 d . . .
F19 F 0.045(3) 0.117(2) 0.4206(19) 0.211(11) Uani 1 1 d U A .
F20 F 0.255(3) 0.1386(18) 0.4680(19) 0.199(10) Uani 1 1 d . . .
F21 F 0.142(3) 0.1520(18) 0.5853(18) 0.207(10) Uani 1 1 d . . .
F22 F 0.0440(17) 0.2934(12) 0.3250(16) 0.139(6) Uani 1 1 d . A .
F23 F 0.2027(19) 0.4164(16) 0.4592(16) 0.141(7) Uani 1 1 d . . .
F24 F 0.127(5) 0.392(3) 0.197(2) 0.38(3) Uani 1 1 d . . .
F25 F 0.264(2) 0.505(3) 0.347(4) 0.31(2) Uani 1 1 d U . .
F26 F -0.055(4) 0.474(4) 0.310(6) 0.39(4) Uani 1 1 d . . .
F27 F 0.047(2) 0.5658(18) 0.260(2) 0.200(9) Uani 1 1 d . . .
F28 F 0.068(7) 0.557(5) 0.409(3) 0.50(6) Uani 1 1 d . . .
O1 O 0.4282(12) 0.1920(10) 0.1040(10) 0.070(3) Uani 1 1 d . A .
O2 O 0.1433(12) 0.1115(11) 0.0296(11) 0.072(3) Uani 1 1 d . A .
O3 O 0.3636(12) -0.0221(9) -0.0236(10) 0.074(3) Uani 1 1 d . A .
O4 O 0.1391(12) -0.0842(10) 0.0337(9) 0.073(3) Uani 1 1 d . A .
O5 O 0.4341(11) -0.0626(10) 0.1632(13) 0.073(4) Uani 1 1 d . A .
O6 O 0.2087(12) 0.0052(10) 0.2490(9) 0.066(3) Uani 1 1 d . A .
O7 O 0.4781(11) 0.1471(10) 0.2877(10) 0.072(3) Uani 1 1 d . A .
O8 O 0.2230(11) 0.2014(9) 0.2378(10) 0.065(3) Uani 1 1 d . A .
O1W O -0.342(2) 0.066(2) 0.1287(19) 0.073(3) Uani 0.70 1 d P A 1
O1W' O 0.496(4) 0.051(3) 0.131(3) 0.066(3) Uani 0.30 1 d P A 2
Yb1 Yb 0.30078(5) 0.06035(5) 0.13381(5) 0.0639(3) Uani 1 1 d . . .
F7 F -0.176(5) -0.027(4) -0.309(3) 0.41(4) Uani 1 1 d D A .
F5 F -0.109(3) -0.019(2) -0.158(2) 0.217(11) Uani 1 1 d DU A .
F6 F 0.046(3) 0.013(4) -0.227(3) 0.42(4) Uani 1 1 d DU A .
C6 C -0.077(3) 0.036(3) -0.216(3) 0.151(8) Uani 1 1 d DU . .
C5 C -0.068(4) 0.139(4) -0.189(3) 0.22(3) Uani 1 1 d DU A .

loop_
_atom_site_aniso_label
_atom_site_aniso_U_11
_atom_site_aniso_U_22
_atom_site_aniso_U_33
_atom_site_aniso_U_23
_atom_site_aniso_U_13
_atom_site_aniso_U_12
C1 0.104(17) 0.062(12) 0.117(18) 0.053(13) 0.075(15) 0.027(11)
C2 0.11(2) 0.087(19) 0.068(16) 0.012(13) 0.043(16) 0.045(17)
C3 0.063(13) 0.100(17) 0.066(15) 0.024(13) 0.015(11) 0.016(13)
C4 0.132(17) 0.17(2) 0.16(2) 0.076(19) 0.018(15) 0.054(18)
C7 0.10(2) 0.098(18) 0.15(2) 0.038(17) 0.054(18) -0.004(16)
C8 0.094(16) 0.083(14) 0.091(13) 0.027(12) 0.053(12) 0.015(12)
C9 0.13(2) 0.080(15) 0.108(19) 0.033(13) 0.059(17) 0.007(14)
C10 0.16(3) 0.10(2) 0.11(2) 0.053(17) 0.06(2) 0.029(19)
C11 0.150(19) 0.088(16) 0.062(14) 0.027(12) 0.022(15) 0.005(16)
C12 0.18(2) 0.080(17) 0.111(16) 0.066(15) 0.104(17) 0.049(17)
C13 0.134(10) 0.134(10) 0.134(10) 0.051(4) 0.038(3) 0.024(3)
C14 0.14(2) 0.16(3) 0.13(2) 0.05(2) 0.09(2) 0.031(19)
C15 0.117(17) 0.052(12) 0.083(15) 0.002(11) 0.063(13) 0.026(12)
C16 0.16(3) 0.062(18) 0.064(19) -0.007(13) -0.011(19) 0.02(2)
C17 0.117(16) 0.099(15) 0.14(2) 0.026(13) 0.046(14) 0.023(13)
C18 0.057(15) 0.12(2) 0.15(3) 0.04(2) -0.005(16) -0.005(15)
C19 0.20(3) 0.066(15) 0.09(2) 0.034(14) 0.05(2) 0.002(19)
C20 0.117(16) 0.099(15) 0.14(2) 0.026(13) 0.046(14) 0.023(13)
C21 0.14(3) 0.13(2) 0.17(3) 0.04(2) 0.12(2) 0.05(2)
C22 0.12(2) 0.103(18) 0.076(16) 0.015(13) 0.056(15) 0.033(15)
C23 0.23(4) 0.12(2) 0.09(2) -0.008(16) 0.07(2) 0.04(3)
C24 0.18(3) 0.12(2) 0.11(2) 0.009(19) 0.02(2) 0.02(3)
C25 0.17(2) 0.091(17) 0.072(16) 0.006(13) 0.03(2) -0.01(2)
C26 0.18(2) 0.072(17) 0.11(2) -0.020(15) 0.08(2) 0.047(19)
C27 0.109(9) 0.108(9) 0.109(9) 0.036(6) 0.030(5) 0.023(5)
C28 0.31(6) 0.077(19) 0.17(3) 0.00(2) 0.09(4) 0.02(3)
C29 0.064(13) 0.047(11) 0.081(16) 0.005(11) -0.001(12) 0.004(10)
C30 0.10(2) 0.07(2) 0.12(3) 0.04(2) 0.03(2) 0.002(15)
C31 0.137(17) 0.093(13) 0.100(14) 0.020(11) 0.048(13) -0.001(12)
C32 0.18(2) 0.16(2) 0.110(17) 0.081(16) 0.068(16) 0.075(18)
C33 0.137(17) 0.093(13) 0.100(14) 0.020(11) 0.048(13) -0.001(12)
C34 0.18(2) 0.16(2) 0.110(17) 0.081(16) 0.068(16) 0.075(18)
C35 0.063(15) 0.073(15) 0.19(3) 0.001(16) -0.011(18) 0.002(13)
C36 0.10(2) 0.090(19) 0.21(4) 0.06(2) -0.04(2) 0.019(17)
C37 0.15(2) 0.059(15) 0.23(4) 0.060(19) 0.00(2) 0.011(15)
C38 0.17(3) 0.052(14) 0.22(3) 0.088(19) 0.02(3) 0.002(16)
C39 0.133(18) 0.11(2) 0.12(2) 0.061(17) 0.026(18) 0.050(18)
C40 0.117(18) 0.15(3) 0.22(4) 0.11(3) 0.02(3) 0.04(2)
C41 0.13(2) 0.12(2) 0.13(3) -0.016(19) -0.02(2) 0.05(2)
C42 0.17(3) 0.15(3) 0.23(4) 0.14(3) -0.08(3) -0.02(2)
C43 0.066(12) 0.063(12) 0.057(12) -0.002(9) 0.009(10) -0.028(10)
C44 0.070(13) 0.042(11) 0.053(13) 0.012(10) 0.038(11) 0.013(9)
C45 0.095(16) 0.055(11) 0.075(14) 0.036(11) 0.058(13) 0.023(11)
C46 0.10(2) 0.064(14) 0.20(3) 0.031(17) 0.11(2) 0.013(13)
C47 0.17(2) 0.15(2) 0.16(2) 0.094(18) 0.096(17) 0.094(15)
C48 0.17(2) 0.15(2) 0.16(2) 0.094(18) 0.096(17) 0.094(15)
C49 0.045(12) 0.095(16) 0.13(2) 0.009(14) 0.013(12) 0.007(11)
C50 0.101(17) 0.088(15) 0.067(14) -0.001(11) 0.003(12) -0.014(13)
C51 0.082(14) 0.118(18) 0.093(17) 0.035(14) 0.007(13) 0.013(14)
C52 0.088(17) 0.103(19) 0.11(2) 0.031(16) 0.018(15) 0.008(15)
C53 0.100(18) 0.068(13) 0.068(14) 0.006(11) 0.017(13) 0.001(13)
C54 0.10(2) 0.054(12) 0.069(15) -0.012(10) 0.005(14) -0.016(12)
C55 0.121(12) 0.127(12) 0.129(13) 0.050(10) 0.033(9) 0.012(9)
C56 0.12(2) 0.079(16) 0.13(2) -0.045(15) -0.007(17) -0.001(14)
Cs1 0.0674(11) 0.1277(14) 0.1378(16) 0.0567(12) 0.0411(10) 0.0256(9)
F1 0.111(13) 0.20(2) 0.127(14) 0.075(14) 0.028(11) 0.035(13)
F2 0.161(18) 0.145(15) 0.185(19) 0.089(15) 0.010(15) 0.039(14)
F3 0.76(10) 0.27(4) 0.37(5) 0.17(4) 0.45(7) 0.12(5)
F4 0.18(2) 0.43(6) 0.38(5) 0.27(5) -0.10(3) 0.02(3)
F8 0.084(10) 0.122(12) 0.22(2) 0.043(13) 0.010(12) 0.001(9)
F9 0.106(13) 0.168(18) 0.145(18) 0.031(15) 0.000(13) -0.027(12)
F10 0.34(3) 0.145(15) 0.088(13) 0.045(11) -0.028(16) -0.057(18)
F11 0.22(2) 0.20(2) 0.44(5) 0.19(3) 0.21(3) 0.13(2)
F12 0.16(2) 0.24(3) 0.84(11) 0.30(5) 0.21(4) 0.05(2)
F13 0.34(5) 0.26(4) 0.20(3) 0.05(3) -0.01(3) -0.11(4)
F14 0.25(2) 0.19(2) 0.22(3) 0.102(19) 0.01(2) -0.039(19)
F15 0.108(13) 0.21(2) 0.161(16) 0.114(16) 0.049(12) 0.022(13)
F16 0.19(2) 0.156(19) 0.23(2) 0.109(19) 0.121(18) 0.031(16)
F17 0.25(3) 0.25(3) 0.116(15) 0.068(16) 0.044(16) 0.14(2)
F18 0.30(3) 0.24(3) 0.25(3) 0.10(2) 0.20(3) 0.03(2)
F19 0.27(3) 0.21(2) 0.151(18) 0.056(17) 0.044(17) 0.12(2)
F20 0.29(3) 0.158(17) 0.173(19) 0.063(15) 0.11(2) 0.011(18)
F21 0.31(3) 0.20(2) 0.162(18) 0.053(15) 0.158(19) 0.11(2)
F22 0.120(12) 0.099(10) 0.224(19) 0.046(11) 0.110(13) 0.042(9)
F23 0.131(12) 0.141(15) 0.121(14) -0.015(11) 0.065(11) 0.073(11)
F24 0.88(9) 0.32(3) 0.21(2) 0.22(3) 0.37(4) 0.47(5)
F25 0.106(13) 0.24(3) 0.71(8) 0.29(4) 0.16(2) 0.066(13)
F26 0.20(3) 0.34(5) 0.90(11) 0.46(7) 0.24(5) 0.16(3)
F27 0.22(2) 0.172(19) 0.24(2) 0.111(19) 0.059(18) 0.077(17)
F28 0.73(12) 0.47(7) 0.20(3) -0.02(3) 0.01(4) 0.48(9)
O1 0.073(8) 0.073(8) 0.065(8) 0.016(7) 0.039(6) 0.005(6)
O2 0.069(8) 0.082(9) 0.070(8) 0.033(7) 0.016(6) 0.027(7)
O3 0.085(8) 0.061(7) 0.076(8) 0.011(7) 0.041(7) 0.027(6)
O4 0.085(8) 0.070(7) 0.048(6) 0.003(5) 0.023(6) 0.005(6)
O5 0.051(7) 0.049(7) 0.117(12) 0.021(8) 0.032(7) 0.028(6)
O6 0.087(8) 0.079(8) 0.048(7) 0.031(6) 0.037(6) 0.019(6)
O7 0.060(7) 0.078(8) 0.064(8) 0.013(7) 0.015(6) 0.011(6)
O8 0.075(8) 0.041(6) 0.077(9) 0.010(6) 0.036(6) 0.016(5)
O1W 0.085(8) 0.070(7) 0.048(6) 0.003(5) 0.023(6) 0.005(6)
O1W' 0.087(8) 0.079(8) 0.048(7) 0.031(6) 0.037(6) 0.019(6)
Yb1 0.0644(5) 0.0517(4) 0.0729(5) 0.0139(3) 0.0290(4) 0.0118(3)
F7 0.41(5) 0.41(6) 0.28(4) 0.22(4) -0.19(4) -0.17(5)
F5 0.29(3) 0.16(2) 0.21(2) 0.083(16) 0.05(2) 0.07(2)
F6 0.18(2) 0.50(6) 0.25(3) -0.19(4) -0.11(2) 0.18(3)
C6 0.132(17) 0.17(2) 0.16(2) 0.076(19) 0.018(15) 0.054(18)
C5 0.24(6) 0.19(3) 0.20(5) 0.03(4) 0.02(5) 0.16(4)

loop_
_atom_type_symbol
_atom_type_description
_atom_type_scat_dispersion_real
_atom_type_scat_dispersion_imag
_atom_type_scat_source
C C 0.0033 0.0016 'International Tables Vol C Tables 4.2.6.8 and 6.1.1.4'
H H 0.0000 0.0000 'International Tables Vol C Tables 4.2.6.8 and 6.1.1.4'
N N 0.0061 0.0033 'International Tables Vol C Tables 4.2.6.8 and 6.1.1.4'
O O 0.0106 0.0060 'International Tables Vol C Tables 4.2.6.8 and 6.1.1.4'
F F 0.0171 0.0103 'International Tables Vol C Tables 4.2.6.8 and 6.1.1.4'
Cs Cs -0.3680 2.1192 'International Tables Vol C Tables 4.2.6.8 and 6.1.1.4'
Yb Yb -0.3850 5.5486 'International Tables Vol C Tables 4.2.6.8 and 6.1.1.4'

loop_
_geom_angle_atom_site_label_1
_geom_angle_atom_site_label_2
_geom_angle_atom_site_label_3
_geom_angle
O1 C1 C2 127(2)
O1 C1 C8 118(2)
C2 C1 C8 114(2)
C3 C2 C1 124(3)
C3 C2 C11 132(3)
C1 C2 C11 102(3)
O2 C3 C2 122(2)
O2 C3 C4 121(3)
C2 C3 C4 117(3)
F2 C4 C5 88(3)
F2 C4 F1 99(3)
C5 C4 F1 104(3)
F2 C4 C3 114(3)
C5 C4 C3 139(4)
F1 C4 C3 105(3)
C7 C8 C12 118(2)
C7 C8 C1 125(2)
C12 C8 C1 95(2)
C7 C8 C9 119(2)
C12 C8 C9 93.8(18)
C1 C8 C9 99.2(16)
C10 C9 C8 112(2)
C10 C9 H9A 109.3
C8 C9 H9A 109.3
C10 C9 H9B 109.3
C8 C9 H9B 109.3
H9A C9 H9B 108.0
C9 C10 C11 102(2)
C9 C10 H10A 111.3
C11 C10 H10A 111.3
C9 C10 H10B 111.3
C11 C10 H10B 111.2
H10A C10 H10B 109.2
C2 C11 C10 113(2)
C2 C11 C12 99(2)
C10 C11 C12 96(2)
C2 C11 H11 115.5
C10 C11 H11 115.5
C12 C11 H11 115.4
C13 C12 C8 114(2)
C13 C12 C14 108(2)
C8 C12 C14 121(3)
C13 C12 C11 105(3)
C8 C12 C11 99.0(18)
C14 C12 C11 107(2)
C12 C13 H13A 109.5
C12 C13 H13B 109.5
H13A C13 H13B 109.5
C12 C13 H13C 109.4
H13A C13 H13C 109.5
H13B C13 H13C 109.5
C12 C14 H14A 109.5
C12 C14 H14B 109.4
H14A C14 H14B 109.5
C12 C14 H14C 109.4
H14A C14 H14C 109.5
H14B C14 H14C 109.5
O3 C15 C16 124(2)
O3 C15 C22 123(2)
C16 C15 C22 112(2)
C17 C16 C15 129(3)
C17 C16 C25 134(3)
C15 C16 C25 96(2)
C16 C17 O4 120(3)
C16 C17 C18 123(3)
O4 C17 C18 116(3)
F9 C18 F8 108(2)
F9 C18 C19 112(3)
F8 C18 C19 105(3)
F9 C18 C17 109(3)
F8 C18 C17 107(2)
C19 C18 C17 115(2)
F11 C19 F10 118(4)
F11 C19 C20 98(3)
F10 C19 C20 112(3)
F11 C19 C18 103(3)
F10 C19 C18 111(2)
C20 C19 C18 114(3)
F13 C20 F12 108(4)
F13 C20 F14 101(3)
F12 C20 F14 104(3)
F13 C20 C19 115(3)
F12 C20 C19 115(3)
F14 C20 C19 112(3)
C22 C21 H21A 109.5
C22 C21 H21B 109.5
H21A C21 H21B 109.5
C22 C21 H21C 109.5
H21A C21 H21C 109.5
H21B C21 H21C 109.5
C26 C22 C21 124(2)
C26 C22 C23 102(3)
C21 C22 C23 113(3)
C26 C22 C15 98(2)
C21 C22 C15 114(2)
C23 C22 C15 104(2)
C24 C23 C22 104(3)
C24 C23 H23A 111.0
C22 C23 H23A 111.0
C24 C23 H23B 111.0
C22 C23 H23B 111.0
H23A C23 H23B 109.0
C23 C24 C25 102(3)
C23 C24 H24A 111.3
C25 C24 H24A 111.3
C23 C24 H24B 111.3
C25 C24 H24B 111.3
H24A C24 H24B 109.2
C26 C25 C24 100(3)
C26 C25 C16 104(2)
C24 C25 C16 106(2)
C26 C25 H25 115.1
C24 C25 H25 115.1
C16 C25 H25 115.1
C22 C26 C25 98(2)
C22 C26 C28 114(3)
C25 C26 C28 116(3)
C22 C26 C27 114(3)
C25 C26 C27 108(3)
C28 C26 C27 107(3)
C26 C27 H27A 109.4
C26 C27 H27B 109.5
H27A C27 H27B 109.5
C26 C27 H27C 109.5
H27A C27 H27C 109.5
H27B C27 H27C 109.5
C26 C28 H28A 109.5
C26 C28 H28B 109.5
H28A C28 H28B 109.5
C26 C28 H28C 109.5
H28A C28 H28C 109.5
H28B C28 H28C 109.5
O5 C29 C30 133(2)
O5 C29 C36 113(3)
C30 C29 C36 113(3)
C29 C30 C39 109(3)
C29 C30 C31 124(3)
C39 C30 C31 125(3)
O6 C31 C32 116(3)
O6 C31 C30 120(3)
C32 C31 C30 123(3)
F16 C32 F15 106(4)
F16 C32 C31 120(3)
F15 C32 C31 111(3)
F16 C32 C33 96(2)
F15 C32 C33 104(3)
C31 C32 C33 118(3)
F17 C33 C34 101(3)
F17 C33 C32 110(3)
C34 C33 C32 127(3)
F17 C33 F18 103(3)
C34 C33 F18 93(3)
C32 C33 F18 120(3)
F19 C34 F21 113(3)
F19 C34 F20 103(3)
F21 C34 F20 110(4)
F19 C34 C33 108(3)
F21 C34 C33 119(3)
F20 C34 C33 101(3)
C36 C35 H35A 109.5
C36 C35 H35B 109.5
H35A C35 H35B 109.5
C36 C35 H35C 109.5
H35A C35 H35C 109.5
H35B C35 H35C 109.5
C35 C36 C37 122(3)
C35 C36 C29 123(3)
C37 C36 C29 100(2)
C35 C36 C40 119(3)
C37 C36 C40 99(3)
C29 C36 C40 85(2)
C36 C37 C38 108(3)
C36 C37 H37A 110.1
C38 C37 H37A 110.0
C36 C37 H37B 110.0
C38 C37 H37B 110.0
H37A C37 H37B 108.4
C39 C38 C37 98(2)
C39 C38 H38A 112.2
C37 C38 H38A 112.2
C39 C38 H38B 112.1
C37 C38 H38B 112.1
H38A C38 H38B 109.8
C38 C39 C40 119(3)
C38 C39 C30 99(2)
C40 C39 C30 100(3)
C38 C39 H39 112.6
C40 C39 H39 112.5
C30 C39 H39 112.5
C39 C40 C41 123(3)
C39 C40 C42 108(3)
C41 C40 C42 115(3)
C39 C40 C36 90(3)
C41 C40 C36 118(3)
C42 C40 C36 96(3)
C40 C41 H41A 109.5
C40 C41 H41B 109.5
H41A C41 H41B 109.5
C40 C41 H41C 109.5
H41A C41 H41C 109.5
H41B C41 H41C 109.5
C40 C42 H42A 109.5
C40 C42 H42B 109.5
H42A C42 H42B 109.5
C40 C42 H42C 109.4
H42A C42 H42C 109.5
H42B C42 H42C 109.5
O7 C43 C44 129.5(17)
O7 C43 C50 126(2)
C44 C43 C50 103.0(18)
C45 C44 C43 116.7(19)
C45 C44 C53 137.1(19)
C43 C44 C53 106.1(18)
O8 C45 C44 129.1(17)
O8 C45 C46 110(2)
C44 C45 C46 120(2)
F22 C46 F23 112(2)
F22 C46 C45 111.3(19)
F23 C46 C45 110(2)
F22 C46 C47 102(3)
F23 C46 C47 111(2)
C45 C46 C47 109.4(19)
F24 C47 C48 119(4)
F24 C47 F25 117(4)
C48 C47 F25 89(3)
F24 C47 C46 118(3)
C48 C47 C46 114(3)
F25 C47 C46 91(3)
F28 C48 F27 114(4)
F28 C48 F26 81(5)
F27 C48 F26 100(3)
F28 C48 C47 126(4)
F27 C48 C47 114(3)
F26 C48 C47 113(5)
C50 C49 H49A 109.5
C50 C49 H49B 109.5
H49A C49 H49B 109.5
C50 C49 H49C 109.5
H49A C49 H49C 109.5
H49B C49 H49C 109.5
C49 C50 C43 115.8(19)
C49 C50 C54 121(2)
C43 C50 C54 98.9(19)
C49 C50 C51 114(2)
C43 C50 C51 104.4(18)
C54 C50 C51 99.4(19)
C52 C51 C50 105(2)
C52 C51 H51A 110.7
C50 C51 H51A 110.7
C52 C51 H51B 110.7
C50 C51 H51B 110.7
H51A C51 H51B 108.8
C51 C52 C53 103(2)
C51 C52 H52A 111.2
C53 C52 H52A 111.2
C51 C52 H52B 111.2
C53 C52 H52B 111.2
H52A C52 H52B 109.1
C54 C53 C44 101.5(18)
C54 C53 C52 105(2)
C44 C53 C52 105.1(19)
C54 C53 H53 114.7
C44 C53 H53 114.7
C52 C53 H53 114.7
C53 C54 C50 95(2)
C53 C54 C56 113(2)
C50 C54 C56 116(2)
C53 C54 C55 112(2)
C50 C54 C55 117(2)
C56 C54 C55 103(2)
C54 C55 H55A 109.5
C54 C55 H55B 109.5
H55A C55 H55B 109.5
C54 C55 H55C 109.5
H55A C55 H55C 109.5
H55B C55 H55C 109.5
C54 C56 H56A 109.5
C54 C56 H56B 109.5
H56A C56 H56B 109.5
C54 C56 H56C 109.5
H56A C56 H56C 109.5
H56B C56 H56C 109.5
O1W Cs1 O2 137.2(5)
O1W Cs1 O6 148.2(5)
O2 Cs1 O6 73.9(3)
O1W Cs1 O4 147.9(5)
O2 Cs1 O4 50.1(3)
O6 Cs1 O4 50.6(3)
O1W Cs1 O8 138.2(5)
O2 Cs1 O8 49.1(3)
O6 Cs1 O8 50.3(3)
O4 Cs1 O8 72.9(3)
O1W Cs1 F15 103.6(6)
O2 Cs1 F15 119.0(4)
O6 Cs1 F15 46.9(4)
O4 Cs1 F15 77.6(5)
O8 Cs1 F15 91.8(4)
O1W Cs1 F8 99.3(5)
O2 Cs1 F8 86.7(5)
O6 Cs1 F8 87.0(4)
O4 Cs1 F8 49.0(4)
O8 Cs1 F8 122.0(4)
F15 Cs1 F8 78.1(6)
O1W Cs1 F22 91.9(5)
O2 Cs1 F22 86.3(4)
O6 Cs1 F22 82.5(4)
O4 Cs1 F22 120.0(4)
O8 Cs1 F22 47.2(3)
F15 Cs1 F22 97.5(6)
F8 Cs1 F22 168.6(4)
O1W Cs1 F1 88.3(6)
O2 Cs1 F1 49.0(4)
O6 Cs1 F1 121.4(4)
O4 Cs1 F1 92.2(5)
O8 Cs1 F1 79.0(4)
F15 Cs1 F1 168.0(5)
F8 Cs1 F1 100.2(6)
F22 Cs1 F1 81.9(5)
O1W Cs1 F19 95.0(6)
O2 Cs1 F19 116.7(6)
O6 Cs1 F19 57.0(5)
O4 Cs1 F19 107.1(5)
O8 Cs1 F19 68.6(6)
F15 Cs1 F19 45.7(6)
F8 Cs1 F19 123.7(6)
F22 Cs1 F19 52.7(6)
F1 Cs1 F19 134.5(7)
O1W Cs1 F5 96.6(6)
O2 Cs1 F5 52.8(5)
O6 Cs1 F5 112.2(5)
O4 Cs1 F5 63.0(5)
O8 Cs1 F5 101.6(5)
F15 Cs1 F5 131.7(6)
F8 Cs1 F5 55.3(5)
F22 Cs1 F5 125.5(5)
F1 Cs1 F5 44.9(6)
F19 Cs1 F5 168.4(6)
C4 F1 Cs1 121.8(19)
C18 F8 Cs1 127.5(14)
C32 F15 Cs1 126.2(19)
C34 F19 Cs1 138(2)
C46 F22 Cs1 128.2(14)
C1 O1 Yb1 128.8(12)
C3 O2 Yb1 137.5(13)
C3 O2 Cs1 128.9(12)
Yb1 O2 Cs1 89.3(4)
C15 O3 Yb1 130.1(13)
C17 O4 Yb1 139.1(17)
C17 O4 Cs1 129.2(16)
Yb1 O4 Cs1 87.6(4)
C29 O5 Yb1 128.2(13)
C31 O6 Yb1 135.0(16)
C31 O6 Cs1 130.7(16)
Yb1 O6 Cs1 86.6(3)
C43 O7 Yb1 131.2(12)
C45 O8 Yb1 135.5(11)
C45 O8 Cs1 134.2(11)
Yb1 O8 Cs1 86.1(3)
O1W' Yb1 O4 118.8(11)
O1W' Yb1 O2 128.6(9)
O4 Yb1 O2 72.6(5)
O1W' Yb1 O8 127.7(11)
O4 Yb1 O8 113.4(4)
O2 Yb1 O8 70.4(5)
O1W' Yb1 O7 59.4(10)
O4 Yb1 O7 148.2(4)
O2 Yb1 O7 135.9(5)
O8 Yb1 O7 74.7(4)
O1W' Yb1 O1 60.2(10)
O4 Yb1 O1 136.2(5)
O2 Yb1 O1 77.6(5)
O8 Yb1 O1 84.8(4)
O7 Yb1 O1 73.2(5)
O1W' Yb1 O5 49.2(10)
O4 Yb1 O5 85.4(4)
O2 Yb1 O5 152.1(4)
O8 Yb1 O5 135.9(5)
O7 Yb1 O5 70.4(4)
O1 Yb1 O5 109.4(5)
O1W' Yb1 O6 121.1(9)
O4 Yb1 O6 72.4(4)
O2 Yb1 O6 110.2(4)
O8 Yb1 O6 71.3(4)
O7 Yb1 O6 82.3(4)
O1 Yb1 O6 149.6(4)
O5 Yb1 O6 77.9(5)
O1W' Yb1 O3 56.5(10)
O4 Yb1 O3 74.3(4)
O2 Yb1 O3 84.4(5)
O8 Yb1 O3 148.7(4)
O7 Yb1 O3 115.6(4)
O1 Yb1 O3 71.5(4)
O5 Yb1 O3 73.1(5)
O6 Yb1 O3 137.1(4)
C6 F5 Cs1 134(2)
C5 C6 F5 125(3)
C5 C6 F6 107(3)
F5 C6 F6 104(4)
C5 C6 F7 115(3)
F5 C6 F7 95(3)
F6 C6 F7 109(4)
C6 C5 F3 98(3)
C6 C5 C4 105(3)
F3 C5 C4 135(5)
C6 C5 F4 91(4)
F3 C5 F4 84(3)
C4 C5 F4 132(4)

loop_
_geom_bond_atom_site_label_1
_geom_bond_atom_site_label_2
_geom_bond_distance
C1 O1 1.30(2)
C1 C2 1.45(4)
C1 C8 1.53(3)
C2 C3 1.41(4)
C2 C11 1.53(4)
C3 O2 1.30(3)
C3 C4 1.44(4)
C4 F2 1.34(4)
C4 C5 1.36(5)
C4 F1 1.43(5)
C7 C8 1.38(3)
C8 C12 1.51(4)
C8 C9 1.67(3)
C9 C10 1.41(4)
C9 H9A 0.9700
C9 H9B 0.9700
C10 C11 1.59(4)
C10 H10A 0.9700
C10 H10B 0.9700
C11 C12 1.63(4)
C11 H11 0.9800
C12 C13 1.41(4)
C12 C14 1.54(3)
C13 H13A 0.9600
C13 H13B 0.9600
C13 H13C 0.9600
C14 H14A 0.9600
C14 H14B 0.9600
C14 H14C 0.9600
C15 O3 1.23(2)
C15 C16 1.462(19)
C15 C22 1.60(3)
C16 C17 1.24(4)
C16 C25 1.66(4)
C17 O4 1.31(3)
C17 C18 1.52(4)
C18 F9 1.41(3)
C18 F8 1.45(3)
C18 C19 1.50(4)
C19 F11 1.22(3)
C19 F10 1.28(3)
C19 C20 1.458(19)
C20 F13 1.25(4)
C20 F12 1.26(4)
C20 F14 1.34(4)
C21 C22 1.50(4)
C21 H21A 0.9600
C21 H21B 0.9600
C21 H21C 0.9600
C22 C26 1.46(4)
C22 C23 1.56(4)
C23 C24 1.55(5)
C23 H23A 0.9700
C23 H23B 0.9700
C24 C25 1.58(4)
C24 H24A 0.9700
C24 H24B 0.9700
C25 C26 1.52(5)
C25 H25 0.9800
C26 C28 1.59(4)
C26 C27 1.60(4)
C27 H27A 0.9600
C27 H27B 0.9600
C27 H27C 0.9600
C28 H28A 0.9600
C28 H28B 0.9600
C28 H28C 0.9600
C29 O5 1.25(3)
C29 C30 1.29(4)
C29 C36 1.60(4)
C30 C39 1.54(4)
C30 C31 1.56(4)
C31 O6 1.27(3)
C31 C32 1.41(4)
C32 F16 1.32(4)
C32 F15 1.33(4)
C32 C33 1.46(4)
C33 F17 1.40(4)
C33 C34 1.45(4)
C33 F18 1.55(3)
C34 F19 1.27(3)
C34 F21 1.28(3)
C34 F20 1.37(4)
C35 C36 1.32(5)
C35 H35A 0.9600
C35 H35B 0.9600
C35 H35C 0.9600
C36 C37 1.51(4)
C36 C40 1.93(6)
C37 C38 1.76(5)
C37 H37A 0.9700
C37 H37B 0.9700
C38 C39 1.47(4)
C38 H38A 0.9700
C38 H38B 0.9700
C39 C40 1.48(5)
C39 H39 0.9800
C40 C41 1.50(5)
C40 C42 1.76(4)
C41 H41A 0.9600
C41 H41B 0.9600
C41 H41C 0.9600
C42 H42A 0.9600
C42 H42B 0.9600
C42 H42C 0.9600
C43 O7 1.27(2)
C43 C44 1.46(3)
C43 C50 1.51(3)
C44 C45 1.39(3)
C44 C53 1.49(3)
C45 O8 1.28(2)
C45 C46 1.58(3)
C46 F22 1.32(3)
C46 F23 1.33(3)
C46 C47 1.66(4)
C47 F24 1.07(4)
C47 C48 1.35(4)
C47 F25 1.46(5)
C48 F28 1.22(4)
C48 F27 1.26(3)
C48 F26 1.29(4)
C49 C50 1.46(3)
C49 H49A 0.9600
C49 H49B 0.9600
C49 H49C 0.9600
C50 C54 1.54(3)
C50 C51 1.61(3)
C51 C52 1.45(3)
C51 H51A 0.9700
C51 H51B 0.9700
C52 C53 1.52(3)
C52 H52A 0.9700
C52 H52B 0.9700
C53 C54 1.46(4)
C53 H53 0.9800
C54 C56 1.56(3)
C54 C55 1.59(4)
C55 H55A 0.9600
C55 H55B 0.9600
C55 H55C 0.9600
C56 H56A 0.9600
C56 H56B 0.9600
C56 H56C 0.9600
Cs1 O1W 2.84(2)
Cs1 O2 3.076(13)
Cs1 O6 3.123(12)
Cs1 O4 3.147(12)
Cs1 O8 3.172(12)
Cs1 F15 3.241(18)
Cs1 F8 3.246(19)
Cs1 F22 3.303(17)
Cs1 F1 3.31(2)
Cs1 F19 3.60(2)
Cs1 F5 3.73(3)
F3 C5 1.35(2)
F4 C5 1.37(2)
O1 Yb1 2.309(12)
O2 Yb1 2.228(11)
O3 Yb1 2.337(11)
O4 Yb1 2.222(12)
O5 Yb1 2.312(11)
O6 Yb1 2.314(10)
O7 Yb1 2.307(12)
O8 Yb1 2.273(10)
O1W' Yb1 2.03(4)
F7 C6 1.385(19)
F5 C6 1.339(19)
F6 C6 1.355(19)
C6 C5 1.29(5)

loop_
_geom_torsion_atom_site_label_1
_geom_torsion_atom_site_label_2
_geom_torsion_atom_site_label_3
_geom_torsion_atom_site_label_4
_geom_torsion
O1 C1 C2 C3 0(4)
C8 C1 C2 C3 -169(2)
O1 C1 C2 C11 167(2)
C8 C1 C2 C11 -1(3)
C1 C2 C3 O2 -14(4)
C11 C2 C3 O2 -177(3)
C1 C2 C3 C4 176(3)
C11 C2 C3 C4 13(5)
O2 C3 C4 F2 151(3)
C2 C3 C4 F2 -39(5)
O2 C3 C4 C5 -92(7)
C2 C3 C4 C5 79(7)
O2 C3 C4 F1 43(4)
C2 C3 C4 F1 -147(3)
O1 C1 C8 C7 28(3)
C2 C1 C8 C7 -162(2)
O1 C1 C8 C12 157.9(19)
C2 C1 C8 C12 -33(2)
O1 C1 C8 C9 -107(2)
C2 C1 C8 C9 62(2)
C7 C8 C9 C10 151(2)
C12 C8 C9 C10 26(2)
C1 C8 C9 C10 -70(2)
C8 C9 C10 C11 12(3)
C3 C2 C11 C10 98(4)
C1 C2 C11 C10 -68(3)
C3 C2 C11 C12 -162(3)
C1 C2 C11 C12 32(2)
C9 C10 C11 C2 61(3)
C9 C10 C11 C12 -42(2)
C7 C8 C12 C13 72(3)
C1 C8 C12 C13 -62(3)
C9 C8 C12 C13 -162(3)
C7 C8 C12 C14 -60(3)
C1 C8 C12 C14 166(2)
C9 C8 C12 C14 66(3)
C7 C8 C12 C11 -177(2)
C1 C8 C12 C11 49.0(19)
C9 C8 C12 C11 -50.6(19)
C2 C11 C12 C13 65(3)
C10 C11 C12 C13 179(2)
C2 C11 C12 C8 -53(2)
C10 C11 C12 C8 61(2)
C2 C11 C12 C14 180(2)
C10 C11 C12 C14 -66(3)
O3 C15 C16 C17 -2(6)
C22 C15 C16 C17 -174(4)
O3 C15 C16 C25 175(2)
C22 C15 C16 C25 2(3)
C15 C16 C17 O4 -8(6)
C25 C16 C17 O4 177(3)
C15 C16 C17 C18 -180(3)
C25 C16 C17 C18 5(7)
C16 C17 C18 F9 -36(5)
O4 C17 C18 F9 152(3)
C16 C17 C18 F8 -153(3)
O4 C17 C18 F8 35(4)
C16 C17 C18 C19 91(5)
O4 C17 C18 C19 -81(4)
F9 C18 C19 F11 56(4)
F8 C18 C19 F11 173(3)
C17 C18 C19 F11 -69(4)
F9 C18 C19 F10 -177(3)
F8 C18 C19 F10 -60(3)
C17 C18 C19 F10 58(4)
F9 C18 C19 C20 -50(4)
F8 C18 C19 C20 67(3)
C17 C18 C19 C20 -175(3)
F11 C19 C20 F13 -48(4)
F10 C19 C20 F13 -172(4)
C18 C19 C20 F13 61(5)
F11 C19 C20 F12 -174(4)
F10 C19 C20 F12 62(5)
C18 C19 C20 F12 -65(5)
F11 C19 C20 F14 67(4)
F10 C19 C20 F14 -57(4)
C18 C19 C20 F14 176(3)
O3 C15 C22 C26 152(3)
C16 C15 C22 C26 -35(3)
O3 C15 C22 C21 20(3)
C16 C15 C22 C21 -167(2)
O3 C15 C22 C23 -104(3)
C16 C15 C22 C23 69(3)
C26 C22 C23 C24 32(3)
C21 C22 C23 C24 167(2)
C15 C22 C23 C24 -69(3)
C22 C23 C24 C25 2(3)
C23 C24 C25 C26 -34(3)
C23 C24 C25 C16 73(3)
C17 C16 C25 C26 -153(4)
C15 C16 C25 C26 30(3)
C17 C16 C25 C24 102(5)
C15 C16 C25 C24 -74(3)
C21 C22 C26 C25 177(2)
C23 C22 C26 C25 -54(3)
C15 C22 C26 C25 52(2)
C21 C22 C26 C28 -59(4)
C23 C22 C26 C28 69(3)
C15 C22 C26 C28 175(3)
C21 C22 C26 C27 64(3)
C23 C22 C26 C27 -168(2)
C15 C22 C26 C27 -62(3)
C24 C25 C26 C22 55(3)
C16 C25 C26 C22 -54(3)
C24 C25 C26 C28 -66(3)
C16 C25 C26 C28 -176(3)
C24 C25 C26 C27 174(2)
C16 C25 C26 C27 64(3)
O5 C29 C30 C39 179(2)
C36 C29 C30 C39 9(4)
O5 C29 C30 C31 -16(5)
C36 C29 C30 C31 174(3)
C29 C30 C31 O6 5(5)
C39 C30 C31 O6 167(3)
C29 C30 C31 C32 173(3)
C39 C30 C31 C32 -25(5)
O6 C31 C32 F16 158(3)
C30 C31 C32 F16 -11(6)
O6 C31 C32 F15 34(4)
C30 C31 C32 F15 -134(3)
O6 C31 C32 C33 -86(4)
C30 C31 C32 C33 106(4)
F16 C32 C33 F17 65(3)
F15 C32 C33 F17 173(3)
C31 C32 C33 F17 -64(4)
F16 C32 C33 C34 -174(4)
F15 C32 C33 C34 -66(5)
C31 C32 C33 C34 57(5)
F16 C32 C33 F18 -54(4)
F15 C32 C33 F18 54(4)
C31 C32 C33 F18 178(3)
F17 C33 C34 F19 171(3)
C32 C33 C34 F19 46(5)
F18 C33 C34 F19 -85(3)
F17 C33 C34 F21 -58(4)
C32 C33 C34 F21 177(4)
F18 C33 C34 F21 46(4)
F17 C33 C34 F20 62(3)
C32 C33 C34 F20 -62(5)
F18 C33 C34 F20 167(3)
O5 C29 C36 C35 27(4)
C30 C29 C36 C35 -161(3)
O5 C29 C36 C37 -113(3)
C30 C29 C36 C37 59(4)
O5 C29 C36 C40 149(2)
C30 C29 C36 C40 -39(3)
C35 C36 C37 C38 161(3)
C29 C36 C37 C38 -58(3)
C40 C36 C37 C38 28(2)
C36 C37 C38 C39 -4(3)
C37 C38 C39 C40 -35(3)
C37 C38 C39 C30 71(3)
C29 C30 C39 C38 -83(3)
C31 C30 C39 C38 112(4)
C29 C30 C39 C40 38(4)
C31 C30 C39 C40 -127(4)
C38 C39 C40 C41 175(3)
C30 C39 C40 C41 69(4)
C38 C39 C40 C42 -47(4)
C30 C39 C40 C42 -153(3)
C38 C39 C40 C36 50(3)
C30 C39 C40 C36 -56(3)
C35 C36 C40 C39 -178(3)
C37 C36 C40 C39 -43(2)
C29 C36 C40 C39 56(2)
C35 C36 C40 C41 53(4)
C37 C36 C40 C41 -172(3)
C29 C36 C40 C41 -73(3)
C35 C36 C40 C42 -70(3)
C37 C36 C40 C42 65(3)
C29 C36 C40 C42 164(2)
O7 C43 C44 C45 -10(3)
C50 C43 C44 C45 -177.9(17)
O7 C43 C44 C53 173(2)
C50 C43 C44 C53 5(2)
C43 C44 C45 O8 -1(3)
C53 C44 C45 O8 176(2)
C43 C44 C45 C46 175.9(19)
C53 C44 C45 C46 -8(3)
O8 C45 C46 F22 32(3)
C44 C45 C46 F22 -146(2)
O8 C45 C46 F23 157.2(19)
C44 C45 C46 F23 -20(3)
O8 C45 C46 C47 -80(3)
C44 C45 C46 C47 103(3)
F22 C46 C47 F24 -73(5)
F23 C46 C47 F24 167(5)
C45 C46 C47 F24 45(6)
F22 C46 C47 C48 76(4)
F23 C46 C47 C48 -44(5)
C45 C46 C47 C48 -166(4)
F22 C46 C47 F25 166(2)
F23 C46 C47 F25 46(3)
C45 C46 C47 F25 -76(3)
F24 C47 C48 F28 178(8)
F25 C47 C48 F28 -61(8)
C46 C47 C48 F28 29(9)
F24 C47 C48 F27 -31(7)
F25 C47 C48 F27 90(4)
C46 C47 C48 F27 -180(3)
F24 C47 C48 F26 83(6)
F25 C47 C48 F26 -156(4)
C46 C47 C48 F26 -66(6)
O7 C43 C50 C49 23(3)
C44 C43 C50 C49 -169(2)
O7 C43 C50 C54 154(2)
C44 C43 C50 C54 -37(2)
O7 C43 C50 C51 -104(2)
C44 C43 C50 C51 65(2)
C49 C50 C51 C52 160.3(19)
C43 C50 C51 C52 -72(2)
C54 C50 C51 C52 30(2)
C50 C51 C52 C53 3(2)
C45 C44 C53 C54 -145(2)
C43 C44 C53 C54 32(2)
C45 C44 C53 C52 106(3)
C43 C44 C53 C52 -77(2)
C51 C52 C53 C54 -38(2)
C51 C52 C53 C44 69(2)
C44 C53 C54 C50 -53(2)
C52 C53 C54 C50 56(2)
C44 C53 C54 C56 -175(2)
C52 C53 C54 C56 -66(3)
C44 C53 C54 C55 69(2)
C52 C53 C54 C55 178(2)
C49 C50 C54 C53 -176(2)
C43 C50 C54 C53 56(2)
C51 C50 C54 C53 -50(2)
C49 C50 C54 C56 -57(3)
C43 C50 C54 C56 175(2)
C51 C50 C54 C56 69(3)
C49 C50 C54 C55 65(3)
C43 C50 C54 C55 -62(3)
C51 C50 C54 C55 -169(2)
F2 C4 F1 Cs1 -154.3(16)
C5 C4 F1 Cs1 116(3)
C3 C4 F1 Cs1 -36(4)
O1W Cs1 F1 C4 -158(3)
O2 Cs1 F1 C4 17(2)
O6 Cs1 F1 C4 33(3)
O4 Cs1 F1 C4 -11(3)
O8 Cs1 F1 C4 62(2)
F15 Cs1 F1 C4 21(4)
F8 Cs1 F1 C4 -59(3)
F22 Cs1 F1 C4 109(3)
F19 Cs1 F1 C4 106(3)
F5 Cs1 F1 C4 -57(3)
F9 C18 F8 Cs1 -138.9(17)
C19 C18 F8 Cs1 101(2)
C17 C18 F8 Cs1 -21(3)
O1W Cs1 F8 C18 179(2)
O2 Cs1 F8 C18 42(2)
O6 Cs1 F8 C18 -32(2)
O4 Cs1 F8 C18 5(2)
O8 Cs1 F8 C18 6(2)
F15 Cs1 F8 C18 -79(2)
F22 Cs1 F8 C18 -11(4)
F1 Cs1 F8 C18 89(2)
F19 Cs1 F8 C18 -79(2)
F5 Cs1 F8 C18 87(2)
F16 C32 F15 Cs1 -159.6(17)
C31 C32 F15 Cs1 -28(4)
C33 C32 F15 Cs1 99(3)
O1W Cs1 F15 C32 -154(2)
O2 Cs1 F15 C32 29(3)
O6 Cs1 F15 C32 12(2)
O4 Cs1 F15 C32 59(2)
O8 Cs1 F15 C32 -14(2)
F8 Cs1 F15 C32 109(2)
F22 Cs1 F15 C32 -61(2)
F1 Cs1 F15 C32 26(4)
F19 Cs1 F15 C32 -71(3)
F5 Cs1 F15 C32 94(3)
F21 C34 F19 Cs1 174(2)
F20 C34 F19 Cs1 55(5)
C33 C34 F19 Cs1 -52(5)
O1W Cs1 F19 C34 155(4)
O2 Cs1 F19 C34 -55(4)
O6 Cs1 F19 C34 -9(4)
O4 Cs1 F19 C34 -1(4)
O8 Cs1 F19 C34 -65(4)
F15 Cs1 F19 C34 51(4)
F8 Cs1 F19 C34 50(4)
F22 Cs1 F19 C34 -116(4)
F1 Cs1 F19 C34 -112(4)
F5 Cs1 F19 C34 -31(6)
F23 C46 F22 Cs1 -147.6(16)
C45 C46 F22 Cs1 -23(3)
C47 C46 F22 Cs1 93(2)
O1W Cs1 F22 C46 -163(2)
O2 Cs1 F22 C46 -26(2)
O6 Cs1 F22 C46 49(2)
O4 Cs1 F22 C46 13(2)
O8 Cs1 F22 C46 8(2)
F15 Cs1 F22 C46 93(2)
F8 Cs1 F22 C46 27(4)
F1 Cs1 F22 C46 -75(2)
F19 Cs1 F22 C46 102(2)
F5 Cs1 F22 C46 -63(2)
C2 C1 O1 Yb1 19(3)
C8 C1 O1 Yb1 -172.9(12)
C2 C3 O2 Yb1 8(4)
C4 C3 O2 Yb1 178(2)
C2 C3 O2 Cs1 157.1(18)
C4 C3 O2 Cs1 -33(3)
O1W Cs1 O2 C3 14(2)
O6 Cs1 O2 C3 -157.8(17)
O4 Cs1 O2 C3 150.5(18)
O8 Cs1 O2 C3 -106.8(18)
F15 Cs1 O2 C3 -171.1(17)
F8 Cs1 O2 C3 114.4(17)
F22 Cs1 O2 C3 -74.6(17)
F1 Cs1 O2 C3 7.9(17)
F19 Cs1 O2 C3 -119.1(17)
F5 Cs1 O2 C3 66.7(17)
O1W Cs1 O2 Yb1 173.7(6)
O6 Cs1 O2 Yb1 1.7(4)
O4 Cs1 O2 Yb1 -50.0(4)
O8 Cs1 O2 Yb1 52.7(4)
F15 Cs1 O2 Yb1 -11.6(7)
F8 Cs1 O2 Yb1 -86.1(5)
F22 Cs1 O2 Yb1 84.9(5)
F1 Cs1 O2 Yb1 167.5(8)
F19 Cs1 O2 Yb1 40.4(6)
F5 Cs1 O2 Yb1 -133.8(7)
C16 C15 O3 Yb1 18(4)
C22 C15 O3 Yb1 -170.5(15)
C16 C17 O4 Yb1 0(5)
C18 C17 O4 Yb1 172.1(15)
C16 C17 O4 Cs1 149(3)
C18 C17 O4 Cs1 -39(4)
O1W Cs1 O4 C17 8(3)
O2 Cs1 O4 C17 -110(2)
O6 Cs1 O4 C17 147(2)
O8 Cs1 O4 C17 -160(2)
F15 Cs1 O4 C17 104(2)
F8 Cs1 O4 C17 19(2)
F22 Cs1 O4 C17 -165(2)
F1 Cs1 O4 C17 -83(2)
F19 Cs1 O4 C17 139(2)
F5 Cs1 O4 C17 -47(2)
O1W Cs1 O4 Yb1 168.0(9)
O2 Cs1 O4 Yb1 50.3(4)
O6 Cs1 O4 Yb1 -52.3(4)
O8 Cs1 O4 Yb1 -0.1(3)
F15 Cs1 O4 Yb1 -95.9(5)
F8 Cs1 O4 Yb1 179.2(7)
F22 Cs1 O4 Yb1 -4.3(6)
F1 Cs1 O4 Yb1 77.7(5)
F19 Cs1 O4 Yb1 -60.6(7)
F5 Cs1 O4 Yb1 112.9(6)
C30 C29 O5 Yb1 19(4)
C36 C29 O5 Yb1 -171.5(14)
C32 C31 O6 Yb1 -168(2)
C30 C31 O6 Yb1 1(4)
C32 C31 O6 Cs1 -29(4)
C30 C31 O6 Cs1 140(2)
O1W Cs1 O6 C31 37(2)
O2 Cs1 O6 C31 -154(2)
O4 Cs1 O6 C31 -103(2)
O8 Cs1 O6 C31 157(2)
F15 Cs1 O6 C31 10(2)
F8 Cs1 O6 C31 -66(2)
F22 Cs1 O6 C31 118(2)
F1 Cs1 O6 C31 -166.3(19)
F19 Cs1 O6 C31 68(2)
F5 Cs1 O6 C31 -117(2)
O1W Cs1 O6 Yb1 -171.3(8)
O2 Cs1 O6 Yb1 -1.6(4)
O4 Cs1 O6 Yb1 49.5(4)
O8 Cs1 O6 Yb1 -51.3(3)
F15 Cs1 O6 Yb1 162.3(8)
F8 Cs1 O6 Yb1 85.8(5)
F22 Cs1 O6 Yb1 -89.9(4)
F1 Cs1 O6 Yb1 -14.2(6)
F19 Cs1 O6 Yb1 -139.9(7)
F5 Cs1 O6 Yb1 35.4(6)
C44 C43 O7 Yb1 24(3)
C50 C43 O7 Yb1 -170.4(15)
C44 C45 O8 Yb1 -4(3)
C46 C45 O8 Yb1 178.8(13)
C44 C45 O8 Cs1 144.2(15)
C46 C45 O8 Cs1 -33(2)
O1W Cs1 O8 C45 31.0(17)
O2 Cs1 O8 C45 150.1(16)
O6 Cs1 O8 C45 -105.8(15)
O4 Cs1 O8 C45 -158.4(15)
F15 Cs1 O8 C45 -81.9(15)
F8 Cs1 O8 C45 -159.0(15)
F22 Cs1 O8 C45 16.7(14)
F1 Cs1 O8 C45 105.8(15)
F19 Cs1 O8 C45 -41.7(15)
F5 Cs1 O8 C45 144.8(15)
O1W Cs1 O8 Yb1 -170.5(7)
O2 Cs1 O8 Yb1 -51.4(4)
O6 Cs1 O8 Yb1 52.7(3)
O4 Cs1 O8 Yb1 0.1(3)
F15 Cs1 O8 Yb1 76.6(5)
F8 Cs1 O8 Yb1 -0.4(7)
F22 Cs1 O8 Yb1 175.2(7)
F1 Cs1 O8 Yb1 -95.7(5)
F19 Cs1 O8 Yb1 116.9(5)
F5 Cs1 O8 Yb1 -56.6(5)
C17 O4 Yb1 O1W' -27(3)
Cs1 O4 Yb1 O1W' 176.4(10)
C17 O4 Yb1 O2 98(3)
Cs1 O4 Yb1 O2 -58.6(4)
C17 O4 Yb1 O8 157(3)
Cs1 O4 Yb1 O8 0.2(5)
C17 O4 Yb1 O7 -105(3)
Cs1 O4 Yb1 O7 98.9(8)
C17 O4 Yb1 O1 49(3)
Cs1 O4 Yb1 O1 -107.8(5)
C17 O4 Yb1 O5 -65(3)
Cs1 O4 Yb1 O5 138.8(5)
C17 O4 Yb1 O6 -143(3)
Cs1 O4 Yb1 O6 60.0(4)
C17 O4 Yb1 O3 9(3)
Cs1 O4 Yb1 O3 -147.5(4)
C3 O2 Yb1 O1W' -30(3)
Cs1 O2 Yb1 O1W' 174.1(13)
C3 O2 Yb1 O4 -143(2)
Cs1 O2 Yb1 O4 60.7(4)
C3 O2 Yb1 O8 93(2)
Cs1 O2 Yb1 O8 -62.8(4)
C3 O2 Yb1 O7 54(2)
Cs1 O2 Yb1 O7 -102.4(6)
C3 O2 Yb1 O1 5(2)
Cs1 O2 Yb1 O1 -151.7(4)
C3 O2 Yb1 O5 -103(2)
Cs1 O2 Yb1 O5 100.3(10)
C3 O2 Yb1 O6 153.9(19)
Cs1 O2 Yb1 O6 -2.4(5)
C3 O2 Yb1 O3 -68(2)
Cs1 O2 Yb1 O3 136.1(4)
C45 O8 Yb1 O1W' -18(2)
Cs1 O8 Yb1 O1W' -176.0(11)
C45 O8 Yb1 O4 157.8(15)
Cs1 O8 Yb1 O4 -0.2(5)
C45 O8 Yb1 O2 -142.2(16)
Cs1 O8 Yb1 O2 59.8(4)
C45 O8 Yb1 O7 10.5(15)
Cs1 O8 Yb1 O7 -147.5(4)
C45 O8 Yb1 O1 -63.5(15)
Cs1 O8 Yb1 O1 138.5(4)
C45 O8 Yb1 O5 49.1(17)
Cs1 O8 Yb1 O5 -108.9(5)
C45 O8 Yb1 O6 97.4(16)
Cs1 O8 Yb1 O6 -60.6(4)
C45 O8 Yb1 O3 -103.9(16)
Cs1 O8 Yb1 O3 98.1(7)
C43 O7 Yb1 O1W' 135(2)
C43 O7 Yb1 O4 -129.0(16)
C43 O7 Yb1 O2 19.3(19)
C43 O7 Yb1 O8 -19.2(16)
C43 O7 Yb1 O1 69.9(16)
C43 O7 Yb1 O5 -171.8(17)
C43 O7 Yb1 O6 -91.9(16)
C43 O7 Yb1 O3 129.1(16)
C1 O1 Yb1 O1W' 132.1(19)
C1 O1 Yb1 O4 30.3(17)
C1 O1 Yb1 O2 -17.4(14)
C1 O1 Yb1 O8 -88.5(15)
C1 O1 Yb1 O7 -164.0(15)
C1 O1 Yb1 O5 134.5(14)
C1 O1 Yb1 O6 -126.3(15)
C1 O1 Yb1 O3 70.8(15)
C29 O5 Yb1 O1W' 143(2)
C29 O5 Yb1 O4 -81.6(16)
C29 O5 Yb1 O2 -119.1(18)
C29 O5 Yb1 O8 37.7(18)
C29 O5 Yb1 O7 77.4(16)
C29 O5 Yb1 O1 140.7(15)
C29 O5 Yb1 O6 -8.6(15)
C29 O5 Yb1 O3 -156.6(17)
C31 O6 Yb1 O1W' -25(3)
Cs1 O6 Yb1 O1W' -174.4(12)
C31 O6 Yb1 O4 89(2)
Cs1 O6 Yb1 O4 -60.9(4)
C31 O6 Yb1 O2 152(2)
Cs1 O6 Yb1 O2 2.3(5)
C31 O6 Yb1 O8 -148(2)
Cs1 O6 Yb1 O8 62.2(4)
C31 O6 Yb1 O7 -72(2)
Cs1 O6 Yb1 O7 138.6(4)
C31 O6 Yb1 O1 -108(2)
Cs1 O6 Yb1 O1 102.4(8)
C31 O6 Yb1 O5 0(2)
Cs1 O6 Yb1 O5 -149.9(4)
C31 O6 Yb1 O3 48(2)
Cs1 O6 Yb1 O3 -101.7(6)
C15 O3 Yb1 O1W' 125(2)
C15 O3 Yb1 O4 -16.8(18)
C15 O3 Yb1 O2 -90.3(18)
C15 O3 Yb1 O8 -126.2(17)
C15 O3 Yb1 O7 130.8(17)
C15 O3 Yb1 O1 -169.0(18)
C15 O3 Yb1 O5 73.1(18)
C15 O3 Yb1 O6 24(2)
O1W Cs1 F5 C6 104(3)
O2 Cs1 F5 C6 -43(3)
O6 Cs1 F5 C6 -90(3)
O4 Cs1 F5 C6 -102(3)
O8 Cs1 F5 C6 -38(3)
F15 Cs1 F5 C6 -141(2)
F8 Cs1 F5 C6 -159(3)
F22 Cs1 F5 C6 7(3)
F1 Cs1 F5 C6 23(2)
F19 Cs1 F5 C6 -70(4)
Cs1 F5 C6 C5 -29(5)
Cs1 F5 C6 F6 94(3)
Cs1 F5 C6 F7 -155(4)
F5 C6 C5 F3 -168(4)
F6 C6 C5 F3 70(4)
F7 C6 C5 F3 -52(5)
F5 C6 C5 C4 50(5)
F6 C6 C5 C4 -72(4)
F7 C6 C5 C4 167(4)
F5 C6 C5 F4 -84(4)
F6 C6 C5 F4 154(3)
F7 C6 C5 F4 33(5)
F2 C4 C5 C6 173(3)
F1 C4 C5 C6 -88(3)
C3 C4 C5 C6 47(7)
F2 C4 C5 F3 54(6)
F1 C4 C5 F3 153(5)
C3 C4 C5 F3 -72(9)
F2 C4 C5 F4 -81(6)
F1 C4 C5 F4 18(7)
C3 C4 C5 F4 153(5)
